data_1554609
loop_
_publ_author_name
'Zegke, Markus'
'Zhang, Xiaobin'
'Pidchenko, Ivan'
'Hlina, Johann A.'
'Lord, Rianne M.'
'Purkis, Jamie'
'Nichol, Gary S.'
'Magnani, Nicola'
'Schreckenbach, Georg'
'Vitova, Tonya'
'Love, Jason B.'
'Arnold, Polly L.'

_publ_section_title
;
 Differential uranyl(v) oxo-group bonding between the uranium and metal
 cations from groups 1, 2, 4, and 12; a high energy resolution X-ray
 absorption, computational, and synthetic study
;
_journal_issue 42
_journal_name_full 'Chemical Science'
_journal_page_first 9740
_journal_paper_doi 10.1039/C8SC05717F
_journal_volume 10
_journal_year 2019
_chemical_formula_moiety 'C282 H282 Cs6 N54 O12 U6, 6(C5 H5 N)'
_chemical_formula_sum 'C312 H312 Cs6 N60 O12 U6'
_chemical_formula_weight 7319.84
_space_group_crystal_system trigonal
_space_group_IT_number 148
_space_group_name_Hall '-R 3'
_space_group_name_H-M_alt 'R -3 :H'
_atom_sites_solution_hydrogens geom
_atom_sites_solution_primary heavy
_audit_creation_date 2015-03-18
_audit_creation_method
;
Olex2 1.2
(compiled 2015.01.26 svn.r3150 for OlexSys, GUI svn.r4998)
;
_audit_update_record
;
2018-12-07 deposited with the CCDC.	2019-08-27 downloaded from the CCDC.
;
_cell_angle_alpha 90
_cell_angle_beta 90
_cell_angle_gamma 120
_cell_formula_units_Z 3
_cell_length_a 27.7671(4)
_cell_length_b 27.7671(4)
_cell_length_c 35.7644(5)
_cell_measurement_reflns_used 21727
_cell_measurement_temperature 120.00(10)
_cell_measurement_theta_max 75.7770
_cell_measurement_theta_min 3.0797
_cell_volume 23880.5(6)
_computing_cell_refinement
;
CrysAlisPro, Agilent Technologies,
Version 1.171.37.35e (release 07-10-2014 CrysAlis171 .NET)
(compiled Oct  7 2014,17:20:27)
;
_computing_data_collection
;
CrysAlisPro, Agilent Technologies,
Version 1.171.37.35e (release 07-10-2014 CrysAlis171 .NET)
(compiled Oct  7 2014,17:20:27)
;
_computing_data_reduction
;
CrysAlisPro, Agilent Technologies,
Version 1.171.37.35e (release 07-10-2014 CrysAlis171 .NET)
(compiled Oct  7 2014,17:20:27)
;
_computing_molecular_graphics 'Olex2 (Dolomanov et al., 2009)'
_computing_publication_material 'Olex2 (Dolomanov et al., 2009)'
_computing_structure_refinement 'ShelXL (Sheldrick, 2008)'
_computing_structure_solution 'ShelXS (Sheldrick, 2008)'
_diffrn_ambient_environment N~2~
_diffrn_ambient_temperature 120.00(10)
_diffrn_detector 'CCD plate'
_diffrn_detector_area_resol_mean 5.1574
_diffrn_detector_type Atlas
_diffrn_measured_fraction_theta_full 1.000
_diffrn_measured_fraction_theta_max 0.995
_diffrn_measurement_details
;
#__ type_ start__ end____ width___ exp.time_
  1 omega -122.00   -7.00   1.0000   15.0000
omega____ theta____ kappa____ phi______ frames
    -      -43.4186  -19.0000  -30.0000 115

#__ type_ start__ end____ width___ exp.time_
  2 omega  -75.00   30.00   1.0000   15.0000
omega____ theta____ kappa____ phi______ frames
    -      -43.4186   77.0000 -120.0000 105

#__ type_ start__ end____ width___ exp.time_
  3 omega  -50.00   29.00   1.0000   15.0000
omega____ theta____ kappa____ phi______ frames
    -      -43.4186   38.0000  150.0000 79

#__ type_ start__ end____ width___ exp.time_
  4 omega  -95.00   -2.00   1.0000   15.0000
omega____ theta____ kappa____ phi______ frames
    -      -43.4186  125.0000 -120.0000 93

#__ type_ start__ end____ width___ exp.time_
  5 omega   23.00   98.00   1.0000   15.0000
omega____ theta____ kappa____ phi______ frames
    -       43.4186 -125.0000   30.0000 75

#__ type_ start__ end____ width___ exp.time_
  6 omega   23.00   98.00   1.0000   15.0000
omega____ theta____ kappa____ phi______ frames
    -       43.4186 -125.0000  -90.0000 75

#__ type_ start__ end____ width___ exp.time_
  7 omega   37.00  142.00   1.0000   30.0000
omega____ theta____ kappa____ phi______ frames
    -      111.0000  -77.0000  120.0000 105

#__ type_ start__ end____ width___ exp.time_
  8 omega   66.00  178.00   1.0000   30.0000
omega____ theta____ kappa____ phi______ frames
    -      111.0000   15.0000 -150.0000 112

#__ type_ start__ end____ width___ exp.time_
  9 omega   39.00  121.00   1.0000   30.0000
omega____ theta____ kappa____ phi______ frames
    -      111.0000 -125.0000 -120.0000 82

#__ type_ start__ end____ width___ exp.time_
 10 omega   30.00  109.00   1.0000   30.0000
omega____ theta____ kappa____ phi______ frames
    -      111.0000  -94.0000  -60.0000 79

#__ type_ start__ end____ width___ exp.time_
 11 omega   40.00   98.00   1.0000   30.0000
omega____ theta____ kappa____ phi______ frames
    -      111.0000  -45.0000   90.0000 58

#__ type_ start__ end____ width___ exp.time_
 12 omega   36.00   91.00   1.0000   30.0000
omega____ theta____ kappa____ phi______ frames
    -      111.0000  -30.0000    0.0000 55

#__ type_ start__ end____ width___ exp.time_
 13 omega   36.00   91.00   1.0000   30.0000
omega____ theta____ kappa____ phi______ frames
    -      111.0000  -30.0000 -120.0000 55

#__ type_ start__ end____ width___ exp.time_
 14 omega   40.00   98.00   1.0000   30.0000
omega____ theta____ kappa____ phi______ frames
    -      111.0000  -45.0000  -60.0000 58

#__ type_ start__ end____ width___ exp.time_
 15 omega   30.00  109.00   1.0000   30.0000
omega____ theta____ kappa____ phi______ frames
    -      111.0000  -94.0000 -120.0000 79

#__ type_ start__ end____ width___ exp.time_
 16 omega   39.00  121.00   1.0000   30.0000
omega____ theta____ kappa____ phi______ frames
    -      111.0000 -125.0000   60.0000 82

#__ type_ start__ end____ width___ exp.time_
 17 omega   87.00  178.00   1.0000   30.0000
omega____ theta____ kappa____ phi______ frames
    -      111.0000   30.0000  -90.0000 91

#__ type_ start__ end____ width___ exp.time_
 18 omega   40.00   98.00   1.0000   30.0000
omega____ theta____ kappa____ phi______ frames
    -      111.0000  -45.0000   30.0000 58

#__ type_ start__ end____ width___ exp.time_
 19 omega   30.00  109.00   1.0000   30.0000
omega____ theta____ kappa____ phi______ frames
    -      111.0000  -94.0000   60.0000 79

#__ type_ start__ end____ width___ exp.time_
 20 omega   36.00   91.00   1.0000   30.0000
omega____ theta____ kappa____ phi______ frames
    -      111.0000  -30.0000  -60.0000 55

#__ type_ start__ end____ width___ exp.time_
 21 omega   40.00   98.00   1.0000   30.0000
omega____ theta____ kappa____ phi______ frames
    -      111.0000  -45.0000 -150.0000 58

#__ type_ start__ end____ width___ exp.time_
 22 omega -114.00  -17.00   1.0000   15.0000
omega____ theta____ kappa____ phi______ frames
    -      -43.4186  -57.0000 -120.0000 97

#__ type_ start__ end____ width___ exp.time_
 23 omega -117.00  -12.00   1.0000   15.0000
omega____ theta____ kappa____ phi______ frames
    -      -43.4186  -77.0000  -30.0000 105

#__ type_ start__ end____ width___ exp.time_
 24 omega -117.00  -12.00   1.0000   15.0000
omega____ theta____ kappa____ phi______ frames
    -      -43.4186  -77.0000  150.0000 105

#__ type_ start__ end____ width___ exp.time_
 25 omega -117.00  -12.00   1.0000   15.0000
omega____ theta____ kappa____ phi______ frames
    -      -43.4186  -77.0000 -150.0000 105

#__ type_ start__ end____ width___ exp.time_
 26 omega  -50.00   29.00   1.0000   15.0000
omega____ theta____ kappa____ phi______ frames
    -      -43.4186   38.0000   60.0000 79

#__ type_ start__ end____ width___ exp.time_
 27 omega -117.00  -12.00   1.0000   15.0000
omega____ theta____ kappa____ phi______ frames
    -      -43.4186  -77.0000   60.0000 105

#__ type_ start__ end____ width___ exp.time_
 28 omega   66.00  178.00   1.0000   30.0000
omega____ theta____ kappa____ phi______ frames
    -      111.0000   15.0000   60.0000 112

#__ type_ start__ end____ width___ exp.time_
 29 omega   87.00  137.00   1.0000   30.0000
omega____ theta____ kappa____ phi______ frames
    -      111.0000   30.0000  120.0000 50

#__ type_ start__ end____ width___ exp.time_
 30 omega   87.00  178.00   1.0000   30.0000
omega____ theta____ kappa____ phi______ frames
    -      111.0000   30.0000  -30.0000 91
;
_diffrn_measurement_device 'four-circle diffractometer'
_diffrn_measurement_device_type 'SuperNova, Dual, Cu at zero, Atlas'
_diffrn_measurement_method '\w scans'
_diffrn_orient_matrix_UB_11 -0.0023395000
_diffrn_orient_matrix_UB_12 -0.0541677000
_diffrn_orient_matrix_UB_13 -0.0126432000
_diffrn_orient_matrix_UB_21 -0.0412007000
_diffrn_orient_matrix_UB_22 -0.0068761000
_diffrn_orient_matrix_UB_23 -0.0312236000
_diffrn_orient_matrix_UB_31 0.0490105000
_diffrn_orient_matrix_UB_32 0.0335224000
_diffrn_orient_matrix_UB_33 -0.0268371000
_diffrn_radiation_monochromator mirror
_diffrn_radiation_probe x-ray
_diffrn_radiation_type CuK\a
_diffrn_radiation_wavelength 1.54184
_diffrn_reflns_av_R_equivalents 0.0962
_diffrn_reflns_av_unetI/netI 0.0451
_diffrn_reflns_Laue_measured_fraction_full 1.000
_diffrn_reflns_Laue_measured_fraction_max 0.995
_diffrn_reflns_limit_h_max 34
_diffrn_reflns_limit_h_min -33
_diffrn_reflns_limit_k_max 34
_diffrn_reflns_limit_k_min -34
_diffrn_reflns_limit_l_max 43
_diffrn_reflns_limit_l_min -44
_diffrn_reflns_number 123779
_diffrn_reflns_point_group_measured_fraction_full 1.000
_diffrn_reflns_point_group_measured_fraction_max 0.995
_diffrn_reflns_theta_full 67.684
_diffrn_reflns_theta_max 76.240
_diffrn_reflns_theta_min 3.080
_diffrn_source 'sealed X-ray tube'
_diffrn_source_type 'SuperNova (Cu) X-ray Source'
_exptl_absorpt_coefficient_mu 14.249
_exptl_absorpt_correction_T_max 0.995
_exptl_absorpt_correction_T_min 0.992
_exptl_absorpt_correction_type gaussian
_exptl_absorpt_process_details
;
CrysAlisPro, Agilent Technologies,
Version 1.171.37.35e (release 07-10-2014 CrysAlis171 .NET)
(compiled Oct  7 2014,17:20:27)
Numerical absorption correction based on gaussian integration over
			a multifaceted crystal model
Empirical absorption correction using spherical harmonics,
 implemented in SCALE3 ABSPACK scaling algorithm.
;
_exptl_crystal_colour red
_exptl_crystal_colour_primary red
_exptl_crystal_density_diffrn 1.527
_exptl_crystal_description block
_exptl_crystal_F_000 10746
_exptl_crystal_size_max 0.0466
_exptl_crystal_size_mid 0.0416
_exptl_crystal_size_min 0.0293
_refine_diff_density_max 12.923
_refine_diff_density_min -1.915
_refine_diff_density_rms 0.228
_refine_ls_extinction_method none
_refine_ls_goodness_of_fit_ref 1.027
_refine_ls_hydrogen_treatment constr
_refine_ls_matrix_type full
_refine_ls_number_parameters 579
_refine_ls_number_reflns 11060
_refine_ls_number_restraints 21
_refine_ls_restrained_S_all 1.026
_refine_ls_R_factor_all 0.0808
_refine_ls_R_factor_gt 0.0658
_refine_ls_shift/su_max 0.001
_refine_ls_shift/su_mean 0.000
_refine_ls_structure_factor_coef Fsqd
_refine_ls_weighting_details 'w=1/[\s^2^(Fo^2^)+(0.0917P)^2^+1001.9244P] where P=(Fo^2^+2Fc^2^)/3'
_refine_ls_weighting_scheme calc
_refine_ls_wR_factor_gt 0.1669
_refine_ls_wR_factor_ref 0.1764
_reflns_Friedel_coverage 0.000
_reflns_number_gt 9096
_reflns_number_total 11060
_reflns_threshold_expression 'I > 2\s(I)'
_cod_data_source_file c8sc05717f2.cif
_cod_data_source_block po15003_refinalized
_cod_original_cell_volume 23880.5(8)
_cod_original_sg_symbol_H-M 'R -3'
_cod_database_code 1554609
_chemical_oxdiff_formula 'C54 H54 Cs N12 O2 U'
_chemical_oxdiff_usercomment '@ 120 K RML126'
_shelx_space_group_comment
;
The symmetry employed for this shelxl refinement is uniquely defined
by the following loop, which should always be used as a source of
symmetry information in preference to the above space-group names.
They are only intended as comments.
;
_reflns_odcompleteness_completeness 99.99
_reflns_odcompleteness_iscentric 1
_reflns_odcompleteness_theta 66.97
_olex2_refinement_description
;
1. Fixed Uiso
 At 1.2 times of:
  All C(H) groups, All N(H) groups
 At 1.5 times of:
  All C(H,H,H) groups
2. Uiso/Uaniso restraints and constraints
Uanis(C45) = Uanis(C47)
Uanis(C44) = Uanis(C43)
3. Rigid body (RIGU) restrains
 C43, C44, C45, C46, C47
 with sigma for 1-2 distances of 0.004 and sigma for 1-3 distances of 0.004
4.a Aromatic/amide H refined with riding coordinates:
 N5(H5), N6(H6), C43(H43), C44(H44), C45(H45), C46(H46), C47(H47), C2(H2),
 C3(H3), C5(H5A), C7(H7), C12(H12), C14(H14), C16(H16), C17(H17), C23(H23),
 C24(H24), C26(H26), C28(H28), C33(H33), C35(H35), C37(H37), C38(H38), C48(H48),
  C49(H49), C50(H50), C51(H51), C52(H52)
4.b Fitted hexagon refined as free rotating group:
 N9(C43,C44,C45,C46,C47)
4.c Idealised Me refined as rotating group:
 C9(H9A,H9B,H9C), C11(H11A,H11B,H11C), C20(H20A,H20B,H20C), C21(H21A,H21B,
 H21C), C30(H30A,H30B,H30C), C32(H32A,H32B,H32C), C41(H41A,H41B,H41C), C42(H42A,
 H42B,H42C)
;
_shelx_shelxl_version_number 2014/7
_olex2_submission_special_instructions 'No special instructions were received'

loop_
_space_group_symop_operation_xyz
'x, y, z'
'-y, x-y, z'
'-x+y, -x, z'
'x+2/3, y+1/3, z+1/3'
'-y+2/3, x-y+1/3, z+1/3'
'-x+y+2/3, -x+1/3, z+1/3'
'x+1/3, y+2/3, z+2/3'
'-y+1/3, x-y+2/3, z+2/3'
'-x+y+1/3, -x+2/3, z+2/3'
'-x, -y, -z'
'y, -x+y, -z'
'x-y, x, -z'
'-x+2/3, -y+1/3, -z+1/3'
'y+2/3, -x+y+1/3, -z+1/3'
'x-y+2/3, x+1/3, -z+1/3'
'-x+1/3, -y+2/3, -z+2/3'
'y+1/3, -x+y+2/3, -z+2/3'
'x-y+1/3, x+2/3, -z+2/3'

loop_
_atom_site_label
_atom_site_type_symbol
_atom_site_fract_x
_atom_site_fract_y
_atom_site_fract_z
_atom_site_U_iso_or_equiv
_atom_site_adp_type
_atom_site_occupancy
_atom_site_site_symmetry_order
_atom_site_calc_flag
_atom_site_refinement_flags_posn
_atom_site_refinement_flags_adp
U1 U 0.52534(2) 0.51819(2) 0.69183(2) 0.02449(11) Uani 1 1 d . .
Cs1 Cs 0.58512(2) 0.68607(2) 0.67146(2) 0.02756(14) Uani 1 1 d . .
O1 O 0.4662(3) 0.4563(3) 0.71387(19) 0.0323(15) Uani 1 1 d . .
O2 O 0.5808(3) 0.5770(3) 0.66627(18) 0.0290(14) Uani 1 1 d . .
N1 N 0.4628(3) 0.5563(3) 0.6739(2) 0.0270(17) Uani 1 1 d . .
N2 N 0.4821(4) 0.4923(4) 0.6227(2) 0.0302(18) Uani 1 1 d . .
N3 N 0.4311(4) 0.3790(4) 0.6325(3) 0.038(2) Uani 1 1 d . .
N4 N 0.3778(4) 0.3372(4) 0.7004(2) 0.0307(18) Uani 1 1 d . .
N5 N 0.4492(4) 0.3781(3) 0.7741(2) 0.0290(17) Uani 1 1 d . .
H5 H 0.4558 0.4002 0.7548 0.035 Uiso 1 1 calc R .
N6 N 0.5648(4) 0.4449(4) 0.7595(2) 0.0335(19) Uani 1 1 d . .
H6 H 0.5413 0.4477 0.7444 0.040 Uiso 1 1 calc R .
N7 N 0.6081(4) 0.5527(3) 0.7410(2) 0.0299(18) Uani 1 1 d . .
N8 N 0.5325(3) 0.5897(3) 0.7397(2) 0.0246(16) Uani 1 1 d . .
N9 N 0.5698(5) 0.4640(4) 0.6666(3) 0.052(3) Uani 1 1 d . .
C43 C 0.6180(7) 0.4941(5) 0.6457(6) 0.256(18) Uani 1 1 d G U
H43 H 0.6324 0.5327 0.6414 0.307 Uiso 1 1 calc R .
C44 C 0.6451(8) 0.4677(8) 0.6309(7) 0.256(18) Uani 1 1 d G U
H44 H 0.6781 0.4883 0.6166 0.307 Uiso 1 1 calc R .
C45 C 0.6241(9) 0.4113(8) 0.6371(6) 0.163(9) Uani 1 1 d G U
H45 H 0.6426 0.3933 0.6270 0.196 Uiso 1 1 calc R .
C46 C 0.5759(9) 0.3812(5) 0.6581(5) 0.151(10) Uani 1 1 d G U
H46 H 0.5615 0.3426 0.6623 0.181 Uiso 1 1 calc R .
C47 C 0.5488(6) 0.4075(4) 0.6728(5) 0.163(9) Uani 1 1 d G U
H47 H 0.5159 0.3870 0.6872 0.196 Uiso 1 1 calc R .
C1 C 0.4470(4) 0.5909(4) 0.6898(3) 0.028(2) Uani 1 1 d . .
C2 C 0.4367(4) 0.6202(4) 0.6625(3) 0.033(2) Uani 1 1 d . .
H2 H 0.4265 0.6477 0.6667 0.039 Uiso 1 1 calc R .
C3 C 0.4441(4) 0.6020(4) 0.6278(3) 0.034(2) Uani 1 1 d . .
H3 H 0.4386 0.6135 0.6039 0.040 Uiso 1 1 calc R .
C4 C 0.4613(4) 0.5632(4) 0.6352(3) 0.031(2) Uani 1 1 d . .
C5 C 0.4711(4) 0.5295(4) 0.6106(3) 0.031(2) Uani 1 1 d . .
H5A H 0.4695 0.5343 0.5845 0.037 Uiso 1 1 calc R .
C6 C 0.4896(5) 0.4592(5) 0.5954(3) 0.035(2) Uani 1 1 d . .
C7 C 0.5229(5) 0.4840(5) 0.5635(3) 0.038(2) Uani 1 1 d . .
H7 H 0.5408 0.5232 0.5606 0.045 Uiso 1 1 calc R .
C8 C 0.5299(5) 0.4526(6) 0.5366(3) 0.048(3) Uani 1 1 d . .
C9 C 0.5677(6) 0.4813(6) 0.5036(3) 0.057(4) Uani 1 1 d . .
H9A H 0.5760 0.5200 0.5023 0.085 Uiso 1 1 calc GR .
H9B H 0.5493 0.4620 0.4804 0.085 Uiso 1 1 calc GR .
H9C H 0.6025 0.4806 0.5066 0.085 Uiso 1 1 calc GR .
C10 C 0.5026(7) 0.3953(6) 0.5402(4) 0.061(4) Uani 1 1 d . .
C11 C 0.5084(9) 0.3596(7) 0.5107(5) 0.094(7) Uani 1 1 d . .
H11A H 0.5142 0.3776 0.4862 0.141 Uiso 1 1 calc GR .
H11B H 0.4745 0.3231 0.5100 0.141 Uiso 1 1 calc GR .
H11C H 0.5403 0.3550 0.5167 0.141 Uiso 1 1 calc GR .
C12 C 0.4712(7) 0.3713(6) 0.5713(4) 0.058(4) Uani 1 1 d . .
H12 H 0.4535 0.3320 0.5739 0.069 Uiso 1 1 calc R .
C13 C 0.4640(5) 0.4021(5) 0.5994(3) 0.039(3) Uani 1 1 d . .
C14 C 0.3961(5) 0.3275(5) 0.6346(3) 0.036(2) Uani 1 1 d . .
H14 H 0.3893 0.3040 0.6136 0.044 Uiso 1 1 calc R .
C15 C 0.3664(4) 0.3045(4) 0.6695(3) 0.032(2) Uani 1 1 d . .
C16 C 0.3249(5) 0.2513(5) 0.6781(3) 0.043(3) Uani 1 1 d . .
H16 H 0.3098 0.2200 0.6618 0.051 Uiso 1 1 calc R .
C17 C 0.3093(5) 0.2518(5) 0.7154(3) 0.040(3) Uani 1 1 d . .
H17 H 0.2811 0.2212 0.7289 0.048 Uiso 1 1 calc R .
C18 C 0.3427(4) 0.3056(4) 0.7289(3) 0.031(2) Uani 1 1 d . .
C19 C 0.3450(5) 0.3295(5) 0.7669(3) 0.034(2) Uani 1 1 d . .
C20 C 0.2942(5) 0.2878(6) 0.7896(4) 0.048(3) Uani 1 1 d . .
H20A H 0.2601 0.2817 0.7771 0.072 Uiso 1 1 calc GR .
H20B H 0.2960 0.3027 0.8147 0.072 Uiso 1 1 calc GR .
H20C H 0.2939 0.2524 0.7914 0.072 Uiso 1 1 calc GR .
C21 C 0.3436(5) 0.3843(5) 0.7638(3) 0.039(3) Uani 1 1 d . .
H21A H 0.3770 0.4122 0.7507 0.059 Uiso 1 1 calc GR .
H21B H 0.3424 0.3978 0.7889 0.059 Uiso 1 1 calc GR .
H21C H 0.3105 0.3776 0.7498 0.059 Uiso 1 1 calc GR .
C22 C 0.3972(5) 0.3395(4) 0.7865(3) 0.033(2) Uani 1 1 d . .
C23 C 0.4056(5) 0.3141(5) 0.8170(3) 0.041(3) Uani 1 1 d . .
H23 H 0.3771 0.2851 0.8314 0.049 Uiso 1 1 calc R .
C24 C 0.4624(5) 0.3378(5) 0.8233(3) 0.041(3) Uani 1 1 d . .
H24 H 0.4795 0.3284 0.8428 0.049 Uiso 1 1 calc R .
C25 C 0.4894(5) 0.3773(4) 0.7959(3) 0.034(2) Uani 1 1 d . .
C26 C 0.5472(4) 0.4124(4) 0.7882(3) 0.033(2) Uani 1 1 d . .
H26 H 0.5736 0.4119 0.8048 0.039 Uiso 1 1 calc R .
C27 C 0.6225(5) 0.4758(4) 0.7531(3) 0.033(2) Uani 1 1 d . .
C28 C 0.6568(5) 0.4537(5) 0.7549(4) 0.046(3) Uani 1 1 d . .
H28 H 0.6411 0.4152 0.7603 0.055 Uiso 1 1 calc R .
C29 C 0.7141(5) 0.4858(6) 0.7492(5) 0.060(4) Uani 1 1 d . .
C30 C 0.7496(7) 0.4595(8) 0.7514(7) 0.100(8) Uani 1 1 d . .
H30A H 0.7745 0.4744 0.7730 0.150 Uiso 1 1 calc GR .
H30B H 0.7718 0.4677 0.7285 0.150 Uiso 1 1 calc GR .
H30C H 0.7259 0.4192 0.7541 0.150 Uiso 1 1 calc GR .
C31 C 0.7373(5) 0.5422(6) 0.7414(4) 0.051(3) Uani 1 1 d . .
C32 C 0.7995(6) 0.5787(8) 0.7347(6) 0.079(5) Uani 1 1 d . .
H32A H 0.8198 0.5796 0.7573 0.118 Uiso 1 1 calc GR .
H32B H 0.8079 0.6166 0.7285 0.118 Uiso 1 1 calc GR .
H32C H 0.8107 0.5635 0.7139 0.118 Uiso 1 1 calc GR .
C33 C 0.7019(5) 0.5638(5) 0.7386(4) 0.042(3) Uani 1 1 d . .
H33 H 0.7173 0.6021 0.7326 0.050 Uiso 1 1 calc R .
C34 C 0.6458(5) 0.5324(5) 0.7440(3) 0.035(2) Uani 1 1 d . .
C35 C 0.6225(4) 0.6006(4) 0.7559(3) 0.030(2) Uani 1 1 d . .
H35 H 0.6579 0.6215 0.7675 0.035 Uiso 1 1 calc R .
C36 C 0.5850(4) 0.6222(4) 0.7550(3) 0.0273(19) Uani 1 1 d . .
C37 C 0.5906(4) 0.6714(4) 0.7699(3) 0.030(2) Uani 1 1 d . .
H37 H 0.6227 0.7006 0.7816 0.036 Uiso 1 1 calc R .
C38 C 0.5399(4) 0.6690(4) 0.7642(3) 0.030(2) Uani 1 1 d . .
H38 H 0.5306 0.6963 0.7715 0.036 Uiso 1 1 calc R .
C39 C 0.5050(4) 0.6187(4) 0.7455(3) 0.0263(19) Uani 1 1 d . .
C40 C 0.4464(4) 0.5948(4) 0.7315(3) 0.0263(19) Uani 1 1 d . .
C41 C 0.4235(5) 0.6330(5) 0.7429(3) 0.036(2) Uani 1 1 d . .
H41A H 0.4462 0.6698 0.7316 0.054 Uiso 1 1 calc GR .
H41B H 0.4246 0.6367 0.7702 0.054 Uiso 1 1 calc GR .
H41C H 0.3850 0.6169 0.7343 0.054 Uiso 1 1 calc GR .
C42 C 0.4090(4) 0.5370(4) 0.7492(3) 0.031(2) Uani 1 1 d . .
H42A H 0.3723 0.5193 0.7373 0.046 Uiso 1 1 calc GR .
H42B H 0.4050 0.5412 0.7760 0.046 Uiso 1 1 calc GR .
H42C H 0.4260 0.5138 0.7454 0.046 Uiso 1 1 calc GR .
N10 N 0.8066(7) 0.7003(7) 0.7779(4) 0.076(4) Uani 1 1 d . .
C48 C 0.8571(7) 0.7436(7) 0.7722(4) 0.060(4) Uani 1 1 d . .
H48 H 0.8651 0.7630 0.7491 0.072 Uiso 1 1 calc R .
C49 C 0.8992(6) 0.7613(6) 0.7994(5) 0.060(4) Uani 1 1 d . .
H49 H 0.9349 0.7926 0.7951 0.072 Uiso 1 1 calc R .
C50 C 0.8873(6) 0.7321(6) 0.8326(3) 0.047(3) Uani 1 1 d . .
H50 H 0.9149 0.7425 0.8514 0.057 Uiso 1 1 calc R .
C51 C 0.8359(7) 0.6887(7) 0.8378(5) 0.067(4) Uani 1 1 d . .
H51 H 0.8273 0.6676 0.8602 0.080 Uiso 1 1 calc R .
C52 C 0.7962(7) 0.6748(6) 0.8114(5) 0.066(4) Uani 1 1 d . .
H52 H 0.7594 0.6458 0.8167 0.079 Uiso 1 1 calc R .

loop_
_atom_site_aniso_label
_atom_site_aniso_U_11
_atom_site_aniso_U_22
_atom_site_aniso_U_33
_atom_site_aniso_U_23
_atom_site_aniso_U_13
_atom_site_aniso_U_12
U1 0.02749(17) 0.02298(17) 0.02142(17) -0.00042(11) -0.00228(11) 0.01143(13)
Cs1 0.0330(3) 0.0256(3) 0.0234(3) 0.0004(2) 0.0011(2) 0.0141(2)
O1 0.043(4) 0.036(4) 0.023(3) 0.004(3) 0.003(3) 0.023(3)
O2 0.032(4) 0.031(4) 0.020(3) -0.002(3) -0.002(3) 0.013(3)
N1 0.022(4) 0.026(4) 0.024(4) -0.003(3) 0.000(3) 0.006(3)
N2 0.034(4) 0.031(4) 0.019(4) -0.002(3) 0.001(3) 0.011(4)
N3 0.042(5) 0.026(4) 0.036(5) 0.002(4) 0.011(4) 0.011(4)
N4 0.036(5) 0.033(4) 0.026(4) 0.011(3) 0.010(3) 0.020(4)
N5 0.038(5) 0.029(4) 0.021(4) 0.010(3) 0.005(3) 0.018(4)
N6 0.036(5) 0.034(5) 0.034(5) -0.006(4) -0.010(4) 0.020(4)
N7 0.030(4) 0.029(4) 0.034(5) 0.005(3) 0.001(3) 0.017(4)
N8 0.024(4) 0.029(4) 0.020(4) 0.001(3) -0.001(3) 0.014(3)
N9 0.066(7) 0.056(7) 0.037(5) 0.006(5) 0.000(5) 0.033(6)
C43 0.36(3) 0.180(15) 0.33(4) 0.115(16) 0.25(3) 0.210(18)
C44 0.36(3) 0.180(15) 0.33(4) 0.115(16) 0.25(3) 0.210(18)
C45 0.29(2) 0.163(14) 0.130(16) 0.045(11) 0.089(15) 0.180(16)
C46 0.27(2) 0.157(15) 0.104(18) 0.031(12) 0.073(16) 0.170(17)
C47 0.29(2) 0.163(14) 0.130(16) 0.045(11) 0.089(15) 0.180(16)
C1 0.027(5) 0.019(4) 0.035(5) -0.005(4) -0.005(4) 0.008(4)
C2 0.033(5) 0.026(5) 0.039(6) 0.004(4) -0.004(4) 0.016(4)
C3 0.029(5) 0.024(5) 0.035(6) 0.005(4) -0.005(4) 0.005(4)
C4 0.027(5) 0.033(5) 0.025(5) 0.004(4) -0.002(4) 0.010(4)
C5 0.030(5) 0.032(5) 0.016(4) 0.005(4) -0.001(4) 0.005(4)
C6 0.039(6) 0.037(6) 0.022(5) -0.001(4) 0.003(4) 0.013(5)
C7 0.041(6) 0.033(6) 0.024(5) 0.002(4) 0.005(4) 0.007(5)
C8 0.045(7) 0.055(7) 0.025(5) 0.000(5) 0.011(5) 0.012(6)
C9 0.058(8) 0.060(8) 0.029(6) -0.004(6) 0.015(6) 0.011(7)
C10 0.084(11) 0.047(7) 0.040(7) -0.004(6) 0.030(7) 0.024(7)
C11 0.127(17) 0.066(11) 0.072(12) 0.005(9) 0.059(12) 0.035(11)
C12 0.089(11) 0.042(7) 0.035(6) 0.002(5) 0.038(7) 0.027(7)
C13 0.050(7) 0.033(6) 0.027(5) -0.001(4) 0.010(5) 0.016(5)
C14 0.046(6) 0.041(6) 0.024(5) 0.003(4) 0.004(4) 0.023(5)
C15 0.035(5) 0.029(5) 0.030(5) 0.010(4) 0.005(4) 0.014(4)
C16 0.038(6) 0.040(6) 0.041(6) 0.008(5) -0.004(5) 0.013(5)
C17 0.040(6) 0.037(6) 0.038(6) 0.014(5) 0.001(5) 0.015(5)
C18 0.029(5) 0.035(5) 0.031(5) 0.012(4) 0.006(4) 0.017(4)
C19 0.037(6) 0.036(5) 0.029(5) 0.016(4) 0.014(4) 0.017(5)
C20 0.048(7) 0.053(7) 0.039(7) 0.019(6) 0.018(5) 0.023(6)
C21 0.053(7) 0.042(6) 0.031(5) 0.018(5) 0.017(5) 0.030(6)
C22 0.041(6) 0.030(5) 0.022(5) 0.008(4) 0.006(4) 0.013(5)
C23 0.060(7) 0.035(6) 0.028(5) 0.011(4) 0.005(5) 0.025(6)
C24 0.063(8) 0.042(6) 0.024(5) 0.006(4) -0.004(5) 0.030(6)
C25 0.044(6) 0.034(5) 0.027(5) 0.003(4) -0.005(4) 0.020(5)
C26 0.035(5) 0.031(5) 0.037(6) -0.006(4) -0.005(4) 0.020(5)
C27 0.038(6) 0.035(5) 0.027(5) -0.009(4) -0.015(4) 0.020(5)
C28 0.037(6) 0.039(6) 0.069(9) -0.014(6) -0.010(6) 0.024(5)
C29 0.036(7) 0.057(8) 0.098(12) -0.016(8) -0.017(7) 0.033(6)
C30 0.052(9) 0.070(11) 0.19(2) -0.023(13) -0.037(12) 0.043(9)
C31 0.034(6) 0.062(8) 0.060(8) -0.005(6) -0.003(6) 0.026(6)
C32 0.030(7) 0.088(12) 0.118(15) -0.007(11) 0.000(8) 0.029(8)
C33 0.029(5) 0.046(7) 0.051(7) 0.004(5) 0.001(5) 0.020(5)
C34 0.038(6) 0.049(6) 0.025(5) 0.000(4) -0.003(4) 0.026(5)
C35 0.024(5) 0.034(5) 0.024(5) 0.007(4) 0.000(4) 0.010(4)
C36 0.027(5) 0.032(5) 0.020(4) 0.000(4) 0.000(4) 0.013(4)
C37 0.034(5) 0.028(5) 0.021(5) -0.001(4) -0.004(4) 0.010(4)
C38 0.034(5) 0.028(5) 0.026(5) -0.006(4) -0.004(4) 0.014(4)
C39 0.034(5) 0.022(4) 0.024(5) -0.001(4) -0.001(4) 0.015(4)
C40 0.027(5) 0.026(5) 0.024(5) 0.001(4) 0.005(4) 0.011(4)
C41 0.034(5) 0.035(6) 0.046(6) -0.009(5) -0.001(5) 0.024(5)
C42 0.032(5) 0.035(5) 0.027(5) 0.005(4) 0.004(4) 0.017(4)
N10 0.099(12) 0.081(10) 0.062(8) -0.009(7) -0.023(8) 0.056(9)
C48 0.073(10) 0.077(10) 0.055(8) 0.016(7) 0.006(7) 0.057(9)
C49 0.047(8) 0.056(8) 0.082(11) 0.002(7) 0.009(7) 0.031(7)
C50 0.052(7) 0.062(8) 0.037(6) -0.013(6) -0.001(5) 0.035(7)
C51 0.075(11) 0.076(11) 0.068(10) 0.003(8) 0.010(8) 0.052(9)
C52 0.067(10) 0.048(8) 0.074(11) 0.000(7) -0.014(8) 0.023(7)

loop_
_atom_type_symbol
_atom_type_description
_atom_type_scat_dispersion_real
_atom_type_scat_dispersion_imag
_atom_type_scat_source
C C 0.0181 0.0091 'International Tables Vol C Tables 4.2.6.8 and 6.1.1.4'
H H 0.0000 0.0000 'International Tables Vol C Tables 4.2.6.8 and 6.1.1.4'
Cs Cs -0.7457 7.9052 'International Tables Vol C Tables 4.2.6.8 and 6.1.1.4'
N N 0.0311 0.0180 'International Tables Vol C Tables 4.2.6.8 and 6.1.1.4'
O O 0.0492 0.0322 'International Tables Vol C Tables 4.2.6.8 and 6.1.1.4'
U U -4.3638 13.4090 'International Tables Vol C Tables 4.2.6.8 and 6.1.1.4'

loop_
_exptl_crystal_face_index_h
_exptl_crystal_face_index_k
_exptl_crystal_face_index_l
_exptl_crystal_face_perp_dist
_exptl_oxdiff_crystal_face_indexfrac_h
_exptl_oxdiff_crystal_face_indexfrac_k
_exptl_oxdiff_crystal_face_indexfrac_l
_exptl_oxdiff_crystal_face_x
_exptl_oxdiff_crystal_face_y
_exptl_oxdiff_crystal_face_z
2 1 -5 0.0251 2.0011 0.9998 -5.0005 0.0044 0.0668 0.2658
5 -1 5 0.0187 5.0008 -1.0020 4.9996 -0.0206 -0.3553 0.0773
-2 -1 5 0.0187 -2.0011 -0.9998 5.0005 -0.0044 -0.0668 -0.2658
4 -5 -5 0.0147 4.0014 -4.9985 -4.9998 0.3246 0.0256 0.1627
-4 5 5 0.0147 -4.0014 4.9985 4.9998 -0.3246 -0.0256 -0.1627
2 5 -3 0.0269 2.0009 4.9979 -3.0011 -0.2375 -0.0231 0.3462
-2 -5 3 0.0118 -2.0009 -4.9979 3.0011 0.2375 0.0231 -0.3462
-5 2 -4 0.0203 -5.0009 2.0014 -3.9997 -0.0461 0.3172 -0.0707
-5 5 2 0.0125 -5.0014 4.9993 1.9999 -0.2844 0.1092 -0.1312

loop_
_geom_angle_atom_site_label_1
_geom_angle_atom_site_label_2
_geom_angle_atom_site_label_3
_geom_angle
_geom_angle_site_symmetry_1
_geom_angle_site_symmetry_3
Cs1 U1 Cs1 106.064(17) . 14_456
O1 U1 Cs1 141.7(2) . .
O1 U1 Cs1 51.1(2) . 14_456
O1 U1 N1 91.2(3) . .
O1 U1 N2 94.2(3) . .
O1 U1 N7 104.9(3) . .
O1 U1 N8 97.1(3) . .
O1 U1 N9 94.0(3) . .
O2 U1 Cs1 124.9(2) . 14_456
O2 U1 Cs1 39.4(2) . .
O2 U1 O1 175.1(3) . .
O2 U1 N1 87.0(3) . .
O2 U1 N2 81.0(3) . .
O2 U1 N7 79.6(3) . .
O2 U1 N8 86.5(3) . .
O2 U1 N9 84.8(3) . .
N1 U1 Cs1 49.36(18) . 14_456
N1 U1 Cs1 57.20(18) . .
N1 U1 N2 64.5(3) . .
N1 U1 N7 131.8(3) . .
N1 U1 N8 69.3(2) . .
N1 U1 N9 142.9(3) . .
N2 U1 Cs1 52.81(18) . 14_456
N2 U1 Cs1 90.74(18) . .
N7 U1 Cs1 85.59(18) . .
N7 U1 Cs1 152.86(18) . 14_456
N7 U1 N2 153.4(3) . .
N8 U1 Cs1 54.09(17) . .
N8 U1 Cs1 102.77(17) . 14_456
N8 U1 N2 132.5(3) . .
N8 U1 N7 63.9(3) . .
N9 U1 Cs1 109.4(3) . 14_456
N9 U1 Cs1 124.2(2) . .
N9 U1 N2 78.5(3) . .
N9 U1 N7 81.9(3) . .
N9 U1 N8 145.7(3) . .
O1 Cs1 C1 146.1(2) 15_556 .
O1 Cs1 C4 73.7(2) 15_556 15_556
O1 Cs1 C36 138.1(2) 15_556 .
O1 Cs1 C38 133.5(2) 15_556 .
O2 Cs1 O1 122.27(18) . 15_556
O2 Cs1 N1 166.78(19) . 15_556
O2 Cs1 N2 143.38(19) . 15_556
O2 Cs1 N3 98.4(2) . 15_556
O2 Cs1 N4 73.2(2) . 15_556
O2 Cs1 N8 57.06(18) . .
O2 Cs1 C1 76.7(2) . .
O2 Cs1 C4 163.9(2) . 15_556
O2 Cs1 C36 62.9(2) . .
O2 Cs1 C38 95.3(2) . .
O2 Cs1 C39 78.7(2) . .
N1 Cs1 O1 56.31(19) 15_556 15_556
N1 Cs1 N2 49.2(2) 15_556 15_556
N1 Cs1 N3 91.8(2) 15_556 15_556
N1 Cs1 N4 108.3(2) 15_556 15_556
N1 Cs1 N8 129.2(2) 15_556 .
N1 Cs1 C1 98.5(2) 15_556 .
N1 Cs1 C4 23.8(2) 15_556 15_556
N1 Cs1 C36 128.1(2) 15_556 .
N1 Cs1 C38 93.1(2) 15_556 .
N1 Cs1 C39 106.0(2) 15_556 .
N2 Cs1 O1 58.97(18) 15_556 15_556
N2 Cs1 C1 124.3(2) 15_556 .
N2 Cs1 C4 40.0(2) 15_556 15_556
N2 Cs1 C36 92.1(2) 15_556 .
N2 Cs1 C38 74.5(2) 15_556 .
N3 Cs1 O1 60.7(2) 15_556 15_556
N3 Cs1 N2 47.6(2) 15_556 15_556
N3 Cs1 N4 48.3(2) 15_556 15_556
N3 Cs1 C1 150.3(2) 15_556 .
N3 Cs1 C4 87.6(2) 15_556 15_556
N3 Cs1 C36 77.5(2) 15_556 .
N3 Cs1 C38 89.8(2) 15_556 .
N4 Cs1 O1 52.3(2) 15_556 15_556
N4 Cs1 N2 87.5(2) 15_556 15_556
N4 Cs1 C1 147.7(2) 15_556 .
N4 Cs1 C4 120.9(2) 15_556 15_556
N4 Cs1 C36 101.5(2) 15_556 .
N4 Cs1 C38 131.9(2) 15_556 .
N8 Cs1 O1 161.42(18) . 15_556
N8 Cs1 N2 109.34(19) . 15_556
N8 Cs1 N3 100.7(2) . 15_556
N8 Cs1 N4 116.7(2) . 15_556
N8 Cs1 C1 51.8(2) . .
N8 Cs1 C4 107.3(2) . 15_556
N8 Cs1 C36 23.3(2) . .
N8 Cs1 C38 38.8(2) . .
C1 Cs1 C4 90.7(2) . 15_556
C1 Cs1 C36 74.3(2) . .
C1 Cs1 C38 62.0(2) . .
C4 Cs1 C36 104.4(2) 15_556 .
C4 Cs1 C38 69.7(2) 15_556 .
C36 Cs1 C38 37.4(2) . .
C39 Cs1 O1 156.3(2) . 15_556
C39 Cs1 N2 97.8(2) . 15_556
C39 Cs1 N3 108.7(2) . 15_556
C39 Cs1 N4 138.5(2) . 15_556
C39 Cs1 N8 23.5(2) . .
C39 Cs1 C1 41.7(2) . .
C39 Cs1 C4 85.3(2) . 15_556
C39 Cs1 C36 37.5(2) . .
C39 Cs1 C38 23.6(2) . .
U1 O1 Cs1 104.0(3) . 14_456
U1 O2 Cs1 117.6(3) . .
U1 N1 Cs1 94.7(2) . 14_456
U1 N1 Cs1 85.5(2) . .
Cs1 N1 Cs1 170.7(3) 14_456 .
C1 N1 U1 136.1(6) . .
C1 N1 Cs1 108.8(6) . 14_456
C1 N1 Cs1 76.9(5) . .
C1 N1 C4 106.0(9) . .
C4 N1 U1 112.3(6) . .
C4 N1 Cs1 86.2(5) . 14_456
C4 N1 Cs1 85.1(5) . .
U1 N2 Cs1 88.4(2) . 14_456
C5 N2 U1 110.3(6) . .
C5 N2 Cs1 84.3(6) . 14_456
C5 N2 C6 117.3(9) . .
C6 N2 U1 127.7(7) . .
C6 N2 Cs1 115.8(6) . 14_456
C13 N3 Cs1 117.6(7) . 14_456
C14 N3 Cs1 100.9(7) . 14_456
C14 N3 C13 120.7(10) . .
C15 N4 Cs1 97.3(6) . 14_456
C15 N4 C18 108.8(9) . .
C18 N4 Cs1 116.4(6) . 14_456
C22 N5 H5 124.7 . .
C25 N5 H5 124.7 . .
C25 N5 C22 110.5(8) . .
C26 N6 H6 120.9 . .
C26 N6 C27 118.3(9) . .
C27 N6 H6 120.9 . .
C34 N7 U1 125.7(7) . .
C35 N7 U1 114.2(6) . .
C35 N7 C34 117.7(9) . .
U1 N8 Cs1 88.0(2) . .
C36 N8 U1 114.6(6) . .
C36 N8 Cs1 82.6(5) . .
C39 N8 U1 135.0(6) . .
C39 N8 Cs1 78.0(5) . .
C39 N8 C36 105.8(8) . .
C43 N9 U1 116.2(6) . .
C43 N9 C47 120.0 . .
C47 N9 U1 123.8(6) . .
N9 C43 H43 120.0 . .
N9 C43 C44 120.0 . .
C44 C43 H43 120.0 . .
C43 C44 H44 120.0 . .
C43 C44 C45 120.0 . .
C45 C44 H44 120.0 . .
C44 C45 H45 120.0 . .
C46 C45 C44 120.0 . .
C46 C45 H45 120.0 . .
C45 C46 H46 120.0 . .
C45 C46 C47 120.0 . .
C47 C46 H46 120.0 . .
N9 C47 H47 120.0 . .
C46 C47 N9 120.0 . .
C46 C47 H47 120.0 . .
N1 C1 Cs1 80.5(5) . .
N1 C1 C2 110.6(9) . .
N1 C1 C40 119.1(9) . .
C2 C1 Cs1 83.9(6) . .
C2 C1 C40 130.2(9) . .
C40 C1 Cs1 100.5(6) . .
Cs1 C2 H2 107.7 . .
C1 C2 Cs1 73.5(6) . .
C1 C2 H2 126.2 . .
C1 C2 C3 107.7(9) . .
C3 C2 Cs1 85.7(6) . .
C3 C2 H2 126.2 . .
Cs1 C3 H3 117.3 . .
C2 C3 Cs1 72.6(6) . .
C2 C3 H3 126.9 . .
C2 C3 C4 106.2(9) . .
C4 C3 Cs1 75.5(6) . .
C4 C3 H3 126.9 . .
Cs1 C4 Cs1 142.3(3) 14_456 .
N1 C4 Cs1 72.5(5) . .
N1 C4 Cs1 70.0(5) . 14_456
N1 C4 C3 109.5(9) . .
N1 C4 C5 120.0(9) . .
C3 C4 Cs1 112.9(6) . 14_456
C3 C4 Cs1 82.7(6) . .
C5 C4 Cs1 116.0(6) . .
C5 C4 Cs1 81.0(6) . 14_456
C5 C4 C3 130.1(10) . .
Cs1 C5 H5A 121.7 14_456 .
N2 C5 Cs1 74.4(6) . 14_456
N2 C5 C4 121.7(9) . .
N2 C5 H5A 119.2 . .
C4 C5 Cs1 75.9(6) . 14_456
C4 C5 H5A 119.2 . .
C7 C6 N2 120.7(10) . .
C13 C6 N2 120.9(9) . .
C13 C6 C7 118.4(10) . .
C6 C7 H7 119.2 . .
C8 C7 C6 121.5(11) . .
C8 C7 H7 119.2 . .
C7 C8 C9 119.5(12) . .
C7 C8 C10 119.5(11) . .
C10 C8 C9 121.0(12) . .
C8 C9 H9A 109.5 . .
C8 C9 H9B 109.5 . .
C8 C9 H9C 109.5 . .
H9A C9 H9B 109.5 . .
H9A C9 H9C 109.5 . .
H9B C9 H9C 109.5 . .
C8 C10 C11 120.7(12) . .
C12 C10 C8 119.2(12) . .
C12 C10 C11 120.0(13) . .
C10 C11 H11A 109.5 . .
C10 C11 H11B 109.5 . .
C10 C11 H11C 109.5 . .
H11A C11 H11B 109.5 . .
H11A C11 H11C 109.5 . .
H11B C11 H11C 109.5 . .
C10 C12 H12 118.7 . .
C10 C12 C13 122.6(12) . .
C13 C12 H12 118.7 . .
C6 C13 N3 116.2(9) . .
C6 C13 C12 118.7(10) . .
C12 C13 N3 125.1(10) . .
Cs1 C14 H14 134.3 14_456 .
N3 C14 Cs1 60.2(6) . 14_456
N3 C14 H14 120.2 . .
N3 C14 C15 119.6(10) . .
C15 C14 Cs1 78.1(6) . 14_456
C15 C14 H14 120.2 . .
N4 C15 Cs1 61.9(5) . 14_456
N4 C15 C14 120.7(9) . .
N4 C15 C16 108.8(9) . .
C14 C15 Cs1 80.0(6) . 14_456
C16 C15 Cs1 127.1(8) . 14_456
C16 C15 C14 130.5(11) . .
C15 C16 H16 126.3 . .
C15 C16 C17 107.3(11) . .
C17 C16 H16 126.3 . .
C16 C17 H17 126.4 . .
C18 C17 C16 107.2(10) . .
C18 C17 H17 126.4 . .
N4 C18 C17 107.8(10) . .
N4 C18 C19 121.9(9) . .
C17 C18 C19 130.3(9) . .
C18 C19 C20 109.0(10) . .
C18 C19 C21 110.8(8) . .
C18 C19 C22 109.2(9) . .
C20 C19 C21 108.2(9) . .
C22 C19 C20 109.2(9) . .
C22 C19 C21 110.3(10) . .
C19 C20 H20A 109.5 . .
C19 C20 H20B 109.5 . .
C19 C20 H20C 109.5 . .
H20A C20 H20B 109.5 . .
H20A C20 H20C 109.5 . .
H20B C20 H20C 109.5 . .
Cs1 C21 H21A 53.1 14_456 .
Cs1 C21 H21B 137.4 14_456 .
Cs1 C21 H21C 58.2 14_456 .
C19 C21 Cs1 113.1(6) . 14_456
C19 C21 H21A 109.5 . .
C19 C21 H21B 109.5 . .
C19 C21 H21C 109.5 . .
H21A C21 H21B 109.5 . .
H21A C21 H21C 109.5 . .
H21B C21 H21C 109.5 . .
N5 C22 C19 122.2(8) . .
N5 C22 C23 105.9(10) . .
C23 C22 C19 131.9(10) . .
C22 C23 H23 125.5 . .
C22 C23 C24 109.1(10) . .
C24 C23 H23 125.5 . .
C23 C24 H24 126.3 . .
C25 C24 C23 107.4(10) . .
C25 C24 H24 126.3 . .
N5 C25 C24 107.0(10) . .
N5 C25 C26 121.8(9) . .
C24 C25 C26 131.2(10) . .
N6 C26 C25 122.3(10) . .
N6 C26 H26 118.8 . .
C25 C26 H26 118.8 . .
C28 C27 N6 123.7(10) . .
C28 C27 C34 118.6(11) . .
C34 C27 N6 117.7(9) . .
C27 C28 H28 118.9 . .
C27 C28 C29 122.3(12) . .
C29 C28 H28 118.9 . .
C28 C29 C30 120.1(14) . .
C31 C29 C28 119.0(11) . .
C31 C29 C30 120.9(14) . .
C29 C30 H30A 109.5 . .
C29 C30 H30B 109.5 . .
C29 C30 H30C 109.5 . .
H30A C30 H30B 109.5 . .
H30A C30 H30C 109.5 . .
H30B C30 H30C 109.5 . .
C29 C31 C32 120.9(13) . .
C33 C31 C29 118.2(12) . .
C33 C31 C32 120.9(13) . .
C31 C32 H32A 109.5 . .
C31 C32 H32B 109.5 . .
C31 C32 H32C 109.5 . .
H32A C32 H32B 109.5 . .
H32A C32 H32C 109.5 . .
H32B C32 H32C 109.5 . .
C31 C33 H33 118.6 . .
C34 C33 C31 122.8(12) . .
C34 C33 H33 118.6 . .
C27 C34 N7 116.4(10) . .
C33 C34 N7 124.5(11) . .
C33 C34 C27 119.1(10) . .
N7 C35 H35 120.0 . .
N7 C35 C36 120.1(9) . .
C36 C35 H35 120.0 . .
N8 C36 Cs1 74.0(5) . .
N8 C36 C35 118.9(9) . .
N8 C36 C37 110.5(9) . .
C35 C36 Cs1 114.6(6) . .
C37 C36 Cs1 81.8(6) . .
C37 C36 C35 130.4(9) . .
Cs1 C37 H37 114.4 . .
C36 C37 Cs1 75.3(5) . .
C36 C37 H37 126.8 . .
C38 C37 Cs1 76.1(6) . .
C38 C37 C36 106.4(9) . .
C38 C37 H37 126.8 . .
Cs1 C38 H38 112.1 . .
C37 C38 Cs1 81.2(6) . .
C37 C38 H38 126.4 . .
C37 C38 C39 107.2(9) . .
C39 C38 Cs1 73.0(6) . .
C39 C38 H38 126.4 . .
N8 C39 Cs1 78.5(5) . .
N8 C39 C38 110.2(9) . .
N8 C39 C40 119.2(8) . .
C38 C39 Cs1 83.4(6) . .
C38 C39 C40 130.7(9) . .
C40 C39 Cs1 104.6(6) . .
C1 C40 C39 108.4(8) . .
C1 C40 C41 109.8(8) . .
C1 C40 C42 111.0(8) . .
C39 C40 C41 109.7(8) . .
C39 C40 C42 109.7(8) . .
C41 C40 C42 108.2(8) . .
C40 C41 H41A 109.5 . .
C40 C41 H41B 109.5 . .
C40 C41 H41C 109.5 . .
H41A C41 H41B 109.5 . .
H41A C41 H41C 109.5 . .
H41B C41 H41C 109.5 . .
C40 C42 H42A 109.5 . .
C40 C42 H42B 109.5 . .
C40 C42 H42C 109.5 . .
H42A C42 H42B 109.5 . .
H42A C42 H42C 109.5 . .
H42B C42 H42C 109.5 . .
C48 N10 C52 117.5(14) . .
N10 C48 H48 119.1 . .
N10 C48 C49 121.8(14) . .
C49 C48 H48 119.1 . .
C48 C49 H49 120.8 . .
C50 C49 C48 118.4(14) . .
C50 C49 H49 120.8 . .
C49 C50 H50 120.6 . .
C51 C50 C49 118.8(14) . .
C51 C50 H50 120.6 . .
C50 C51 H51 119.7 . .
C50 C51 C52 120.5(17) . .
C52 C51 H51 119.7 . .
N10 C52 C51 122.7(17) . .
N10 C52 H52 118.7 . .
C51 C52 H52 118.7 . .

loop_
_geom_bond_atom_site_label_1
_geom_bond_atom_site_label_2
_geom_bond_distance
_geom_bond_site_symmetry_2
U1 Cs1 4.1566(6) .
U1 Cs1 4.2872(6) 14_456
U1 O1 1.858(7) .
U1 O2 1.832(7) .
U1 N1 2.527(9) .
U1 N2 2.685(8) .
U1 N7 2.661(9) .
U1 N8 2.554(8) .
U1 N9 2.542(8) .
Cs1 O1 3.439(7) 15_556
Cs1 O2 2.977(7) .
Cs1 N1 3.264(8) 15_556
Cs1 N2 3.417(9) 15_556
Cs1 N3 3.395(10) 15_556
Cs1 N4 3.396(8) 15_556
Cs1 N8 3.369(8) .
Cs1 C1 3.462(10) .
Cs1 C4 3.467(10) 15_556
Cs1 C36 3.475(9) .
Cs1 C38 3.493(10) .
Cs1 C39 3.362(10) .
O1 Cs1 3.439(7) 14_456
N1 Cs1 3.264(8) 14_456
N1 C1 1.363(13) .
N1 C4 1.400(12) .
N2 Cs1 3.417(8) 14_456
N2 C5 1.288(14) .
N2 C6 1.425(13) .
N3 Cs1 3.395(10) 14_456
N3 C13 1.437(14) .
N3 C14 1.268(14) .
N4 Cs1 3.397(8) 14_456
N4 C15 1.365(14) .
N4 C18 1.380(12) .
N5 H5 0.8800 .
N5 C22 1.373(13) .
N5 C25 1.370(13) .
N6 H6 0.8800 .
N6 C26 1.289(14) .
N6 C27 1.409(14) .
N7 C34 1.421(13) .
N7 C35 1.297(14) .
N8 C36 1.388(12) .
N8 C39 1.373(12) .
N9 C43 1.3900 .
N9 C47 1.3900 .
C43 H43 0.9500 .
C43 C44 1.3900 .
C44 H44 0.9500 .
C44 C45 1.3900 .
C45 H45 0.9500 .
C45 C46 1.3900 .
C46 H46 0.9500 .
C46 C47 1.3900 .
C47 H47 0.9500 .
C1 C2 1.390(14) .
C1 C40 1.496(14) .
C2 H2 0.9500 .
C2 C3 1.392(16) .
C3 H3 0.9500 .
C3 C4 1.407(15) .
C4 Cs1 3.466(10) 14_456
C4 C5 1.404(15) .
C5 Cs1 3.530(9) 14_456
C5 H5A 0.9500 .
C6 C7 1.412(14) .
C6 C13 1.384(15) .
C7 H7 0.9500 .
C7 C8 1.377(17) .
C8 C9 1.516(15) .
C8 C10 1.384(19) .
C9 H9A 0.9800 .
C9 H9B 0.9800 .
C9 H9C 0.9800 .
C10 C11 1.512(19) .
C10 C12 1.362(16) .
C11 H11A 0.9800 .
C11 H11B 0.9800 .
C11 H11C 0.9800 .
C12 H12 0.9500 .
C12 C13 1.398(15) .
C14 Cs1 3.842(11) 14_456
C14 H14 0.9500 .
C14 C15 1.453(14) .
C15 Cs1 3.818(10) 14_456
C15 C16 1.380(15) .
C16 H16 0.9500 .
C16 C17 1.408(17) .
C17 H17 0.9500 .
C17 C18 1.392(16) .
C18 C19 1.497(15) .
C19 C20 1.536(14) .
C19 C21 1.547(15) .
C19 C22 1.506(16) .
C20 H20A 0.9800 .
C20 H20B 0.9800 .
C20 H20C 0.9800 .
C21 Cs1 3.863(10) 14_456
C21 H21A 0.9800 .
C21 H21B 0.9800 .
C21 H21C 0.9800 .
C22 C23 1.381(14) .
C23 H23 0.9500 .
C23 C24 1.390(18) .
C24 H24 0.9500 .
C24 C25 1.381(15) .
C25 C26 1.426(16) .
C26 H26 0.9500 .
C27 C28 1.367(15) .
C27 C34 1.406(16) .
C28 H28 0.9500 .
C28 C29 1.397(18) .
C29 C30 1.493(18) .
C29 C31 1.39(2) .
C30 H30A 0.9800 .
C30 H30B 0.9800 .
C30 H30C 0.9800 .
C31 C32 1.521(18) .
C31 C33 1.387(17) .
C32 H32A 0.9800 .
C32 H32B 0.9800 .
C32 H32C 0.9800 .
C33 H33 0.9500 .
C33 C34 1.367(16) .
C35 H35 0.9500 .
C35 C36 1.436(14) .
C36 C37 1.402(14) .
C37 H37 0.9500 .
C37 C38 1.391(15) .
C38 H38 0.9500 .
C38 C39 1.409(13) .
C39 C40 1.503(14) .
C40 C41 1.540(13) .
C40 C42 1.546(13) .
C41 H41A 0.9800 .
C41 H41B 0.9800 .
C41 H41C 0.9800 .
C42 H42A 0.9800 .
C42 H42B 0.9800 .
C42 H42C 0.9800 .
N10 C48 1.33(2) .
N10 C52 1.35(2) .
C48 H48 0.9500 .
C48 C49 1.41(2) .
C49 H49 0.9500 .
C49 C50 1.38(2) .
C50 H50 0.9500 .
C50 C51 1.34(2) .
C51 H51 0.9500 .
C51 C52 1.35(2) .
C52 H52 0.9500 .

loop_
_geom_torsion_atom_site_label_1
_geom_torsion_atom_site_label_2
_geom_torsion_atom_site_label_3
_geom_torsion_atom_site_label_4
_geom_torsion
_geom_torsion_site_symmetry_1
_geom_torsion_site_symmetry_4
U1 N1 C1 Cs1 69.1(8) . .
U1 N1 C1 C2 148.8(7) . .
U1 N1 C1 C40 -27.7(14) . .
U1 N1 C4 Cs1 -83.1(4) . .
U1 N1 C4 Cs1 93.5(4) . 14_456
U1 N1 C4 C3 -158.4(6) . .
U1 N1 C4 C5 27.3(11) . .
U1 N2 C5 Cs1 -86.2(4) . 14_456
U1 N2 C5 C4 -24.2(12) . .
U1 N2 C6 C7 -107.7(11) . .
U1 N2 C6 C13 73.2(13) . .
U1 N7 C34 C27 -62.0(11) . .
U1 N7 C34 C33 117.5(11) . .
U1 N7 C35 C36 19.4(11) . .
U1 N8 C36 Cs1 84.4(4) . .
U1 N8 C36 C35 -25.2(11) . .
U1 N8 C36 C37 158.9(6) . .
U1 N8 C39 Cs1 -74.8(7) . .
U1 N8 C39 C38 -153.2(7) . .
U1 N8 C39 C40 25.6(13) . .
U1 N9 C43 C44 179.8(8) . .
U1 N9 C47 C46 -179.8(9) . .
Cs1 U1 O1 Cs1 63.4(4) . 14_456
Cs1 U1 O2 Cs1 71.4(3) 14_456 .
Cs1 N1 C1 Cs1 -172.4(3) 14_456 .
Cs1 N1 C1 C2 79.7(7) . .
Cs1 N1 C1 C2 -92.7(8) 14_456 .
Cs1 N1 C1 C40 -96.8(8) . .
Cs1 N1 C1 C40 90.8(8) 14_456 .
Cs1 N1 C4 Cs1 176.6(2) . 14_456
Cs1 N1 C4 Cs1 -176.6(2) 14_456 .
Cs1 N1 C4 C3 -75.3(7) . .
Cs1 N1 C4 C3 108.1(7) 14_456 .
Cs1 N1 C4 C5 110.4(9) . .
Cs1 N1 C4 C5 -66.2(9) 14_456 .
Cs1 N2 C5 C4 62.0(9) 14_456 .
Cs1 N2 C6 C7 142.7(9) 14_456 .
Cs1 N2 C6 C13 -36.4(13) 14_456 .
Cs1 N3 C13 C6 39.4(13) 14_456 .
Cs1 N3 C13 C12 -139.6(13) 14_456 .
Cs1 N3 C14 C15 -53.3(11) 14_456 .
Cs1 N4 C15 C14 56.9(10) 14_456 .
Cs1 N4 C15 C16 -122.7(8) 14_456 .
Cs1 N4 C18 C17 109.3(8) 14_456 .
Cs1 N4 C18 C19 -71.8(11) 14_456 .
Cs1 N8 C36 C35 -109.6(8) . .
Cs1 N8 C36 C37 74.5(7) . .
Cs1 N8 C39 C38 -78.5(7) . .
Cs1 N8 C39 C40 100.4(8) . .
Cs1 C1 C2 C3 79.9(7) . .
Cs1 C1 C40 C39 -20.8(8) . .
Cs1 C1 C40 C41 99.0(7) . .
Cs1 C1 C40 C42 -141.4(6) . .
Cs1 C2 C3 C4 68.6(7) . .
Cs1 C3 C4 Cs1 144.3(5) . 14_456
Cs1 C3 C4 N1 68.4(7) . .
Cs1 C3 C4 C5 -118.0(11) . .
Cs1 C4 C5 Cs1 144.5(5) . 14_456
Cs1 C4 C5 N2 83.2(10) . .
Cs1 C4 C5 N2 -61.3(9) 14_456 .
Cs1 C14 C15 N4 -48.7(9) 14_456 .
Cs1 C14 C15 C16 130.9(13) 14_456 .
Cs1 C15 C16 C17 -66.8(12) 14_456 .
Cs1 C36 C37 C38 70.4(7) . .
Cs1 C37 C38 C39 69.0(7) . .
Cs1 C38 C39 N8 75.1(7) . .
Cs1 C38 C39 C40 -103.6(10) . .
Cs1 C39 C40 C1 21.8(8) . .
Cs1 C39 C40 C41 -98.0(7) . .
Cs1 C39 C40 C42 143.2(6) . .
N1 U1 O1 Cs1 31.4(3) . 14_456
N1 U1 O2 Cs1 37.7(3) . .
N1 C1 C2 Cs1 -77.4(7) . .
N1 C1 C2 C3 2.4(12) . .
N1 C1 C40 C39 64.1(11) . .
N1 C1 C40 C41 -176.1(9) . .
N1 C1 C40 C42 -56.5(12) . .
N1 C4 C5 Cs1 60.5(8) . 14_456
N1 C4 C5 N2 -0.8(15) . .
N2 U1 O1 Cs1 -33.1(3) . 14_456
N2 U1 O2 Cs1 102.4(3) . .
N2 C6 C7 C8 -178.8(11) . .
N2 C6 C13 N3 -1.3(17) . .
N2 C6 C13 C12 177.8(12) . .
N3 C14 C15 Cs1 45.3(10) . 14_456
N3 C14 C15 N4 -3.4(17) . .
N3 C14 C15 C16 176.2(12) . .
N4 C15 C16 C17 1.8(13) . .
N4 C18 C19 C20 169.2(10) . .
N4 C18 C19 C21 50.2(13) . .
N4 C18 C19 C22 -71.5(12) . .
N5 C22 C23 C24 0.8(13) . .
N5 C25 C26 N6 -3.2(16) . .
N6 C27 C28 C29 -178.5(12) . .
N6 C27 C34 N7 -2.2(14) . .
N6 C27 C34 C33 178.3(10) . .
N7 U1 O1 Cs1 165.5(2) . 14_456
N7 U1 O2 Cs1 -95.8(3) . .
N7 C35 C36 Cs1 -81.3(10) . .
N7 C35 C36 N8 3.3(14) . .
N7 C35 C36 C37 178.2(10) . .
N8 U1 O1 Cs1 100.7(2) . 14_456
N8 U1 O2 Cs1 -31.7(3) . .
N8 C36 C37 Cs1 -69.4(7) . .
N8 C36 C37 C38 0.9(11) . .
N8 C39 C40 C1 -62.9(11) . .
N8 C39 C40 C41 177.2(9) . .
N8 C39 C40 C42 58.4(11) . .
N9 U1 O1 Cs1 -111.8(3) . 14_456
N9 U1 O2 Cs1 -178.5(4) . .
N9 C43 C44 C45 0.0 . .
C43 N9 C47 C46 0.0 . .
C43 C44 C45 C46 0.0 . .
C44 C45 C46 C47 0.0 . .
C45 C46 C47 N9 0.0 . .
C47 N9 C43 C44 0.0 . .
C1 N1 C4 Cs1 -108.5(6) . 14_456
C1 N1 C4 Cs1 74.9(6) . .
C1 N1 C4 C3 -0.4(11) . .
C1 N1 C4 C5 -174.7(9) . .
C1 C2 C3 Cs1 -71.2(7) . .
C1 C2 C3 C4 -2.6(11) . .
C2 C1 C40 C39 -111.6(12) . .
C2 C1 C40 C41 8.2(14) . .
C2 C1 C40 C42 127.8(11) . .
C2 C3 C4 Cs1 -66.6(7) . .
C2 C3 C4 Cs1 77.7(9) . 14_456
C2 C3 C4 N1 1.9(11) . .
C2 C3 C4 C5 175.4(10) . .
C3 C4 C5 Cs1 -112.4(11) . 14_456
C3 C4 C5 N2 -173.7(10) . .
C4 N1 C1 Cs1 -81.0(6) . .
C4 N1 C1 C2 -1.3(11) . .
C4 N1 C1 C40 -177.7(8) . .
C5 N2 C6 C7 45.6(15) . .
C5 N2 C6 C13 -133.6(12) . .
C6 N2 C5 Cs1 116.1(8) . 14_456
C6 N2 C5 C4 178.1(9) . .
C6 C7 C8 C9 -177.7(12) . .
C6 C7 C8 C10 2(2) . .
C7 C6 C13 N3 179.5(11) . .
C7 C6 C13 C12 -1.4(19) . .
C7 C8 C10 C11 178.6(17) . .
C7 C8 C10 C12 -3(2) . .
C8 C10 C12 C13 2(3) . .
C9 C8 C10 C11 -2(3) . .
C9 C8 C10 C12 176.6(15) . .
C10 C12 C13 N3 179.4(15) . .
C10 C12 C13 C6 0(2) . .
C11 C10 C12 C13 -179.6(18) . .
C13 N3 C14 Cs1 -131.5(12) . 14_456
C13 N3 C14 C15 175.2(11) . .
C13 C6 C7 C8 0.4(18) . .
C14 N3 C13 C6 163.4(11) . .
C14 N3 C13 C12 -16(2) . .
C14 C15 C16 C17 -177.8(11) . .
C15 N4 C18 C17 0.8(12) . .
C15 N4 C18 C19 179.7(9) . .
C15 C16 C17 C18 -1.3(13) . .
C16 C17 C18 N4 0.3(13) . .
C16 C17 C18 C19 -178.5(11) . .
C17 C18 C19 C20 -12.2(16) . .
C17 C18 C19 C21 -131.2(12) . .
C17 C18 C19 C22 107.2(13) . .
C18 N4 C15 Cs1 121.1(8) . 14_456
C18 N4 C15 C14 178.0(10) . .
C18 N4 C15 C16 -1.6(12) . .
C18 C19 C21 Cs1 -6.8(11) . 14_456
C18 C19 C22 N5 65.7(13) . .
C18 C19 C22 C23 -110.9(13) . .
C19 C22 C23 C24 177.8(11) . .
C20 C19 C21 Cs1 -126.3(8) . 14_456
C20 C19 C22 N5 -175.1(10) . .
C20 C19 C22 C23 8.3(17) . .
C21 C19 C22 N5 -56.3(13) . .
C21 C19 C22 C23 127.1(13) . .
C22 N5 C25 C24 -0.8(12) . .
C22 N5 C25 C26 178.2(10) . .
C22 C19 C21 Cs1 114.2(8) . 14_456
C22 C23 C24 C25 -1.3(14) . .
C23 C24 C25 N5 1.3(13) . .
C23 C24 C25 C26 -177.6(11) . .
C24 C25 C26 N6 175.5(12) . .
C25 N5 C22 C19 -177.4(10) . .
C25 N5 C22 C23 0.0(12) . .
C26 N6 C27 C28 45.9(15) . .
C26 N6 C27 C34 -134.4(10) . .
C27 N6 C26 C25 -176.5(9) . .
C27 C28 C29 C30 -179.7(16) . .
C27 C28 C29 C31 0(2) . .
C28 C27 C34 N7 177.5(10) . .
C28 C27 C34 C33 -2.1(16) . .
C28 C29 C31 C32 -179.4(15) . .
C28 C29 C31 C33 -2(2) . .
C29 C31 C33 C34 2(2) . .
C30 C29 C31 C32 0(3) . .
C30 C29 C31 C33 177.9(17) . .
C31 C33 C34 N7 -179.2(12) . .
C31 C33 C34 C27 0.3(19) . .
C32 C31 C33 C34 179.3(14) . .
C34 N7 C35 C36 -177.4(9) . .
C34 C27 C28 C29 1.9(19) . .
C35 N7 C34 C27 136.9(10) . .
C35 N7 C34 C33 -43.6(15) . .
C35 C36 C37 Cs1 115.4(11) . .
C35 C36 C37 C38 -174.3(10) . .
C36 N8 C39 Cs1 78.7(6) . .
C36 N8 C39 C38 0.2(11) . .
C36 N8 C39 C40 179.1(8) . .
C36 C37 C38 Cs1 -69.8(7) . .
C36 C37 C38 C39 -0.8(11) . .
C37 C38 C39 Cs1 -74.8(7) . .
C37 C38 C39 N8 0.4(11) . .
C37 C38 C39 C40 -178.3(10) . .
C38 C39 C40 C1 115.7(11) . .
C38 C39 C40 C41 -4.2(15) . .
C38 C39 C40 C42 -123.0(11) . .
C39 N8 C36 Cs1 -75.2(6) . .
C39 N8 C36 C35 175.1(8) . .
C39 N8 C36 C37 -0.7(11) . .
C40 C1 C2 Cs1 98.6(10) . .
C40 C1 C2 C3 178.4(10) . .
N10 C48 C49 C50 1(2) . .
C48 N10 C52 C51 -5(3) . .
C48 C49 C50 C51 -1(2) . .
C49 C50 C51 C52 -2(2) . .
C50 C51 C52 N10 5(3) . .
C52 N10 C48 C49 2(2) . .
